data_7704293
loop_
_publ_author_name
'Zhang, Qiuyue'
'Zhang, Randi'
'Han, Mingyang'
'Yang, Wenhong'
'Liang, Tongling'
'Sun, Wen-Hua'

_publ_section_title
;
 4,4'-Difluorobenzhydryl-modified bis(imino)-pyridyliron(ii) chlorides as
 thermally stable precatalysts for strictly linear polyethylenes with
 narrow dispersities.
;
_journal_issue 22
_journal_name_full 'Dalton transactions (Cambridge, England : 2003)'
_journal_page_first 7384
_journal_page_last 7396
_journal_paper_doi 10.1039/d0dt01344g
_journal_volume 49
_journal_year 2020
_chemical_formula_moiety 'C53 H47 Cl2 F4 Fe N3'
_chemical_formula_sum 'C53 H47 Cl2 F4 Fe N3'
_chemical_formula_weight 928.68
_space_group_crystal_system triclinic
_space_group_IT_number 2
_space_group_name_Hall '-P 1'
_space_group_name_H-M_alt 'P -1'
_atom_sites_solution_hydrogens geom
_atom_sites_solution_primary iterative
_audit_creation_date 2020-03-31
_audit_creation_method
;
Olex2 1.2
(compiled 2018.05.29 svn.r3508 for OlexSys, GUI svn.r5506)
;
_audit_update_record
;
2020-03-31 deposited with the CCDC.	2020-05-04 downloaded from the CCDC.
;
_cell_angle_alpha 105.5070(10)
_cell_angle_beta 94.7070(10)
_cell_angle_gamma 105.747(2)
_cell_formula_units_Z 2
_cell_length_a 10.0392(2)
_cell_length_b 11.7966(2)
_cell_length_c 21.7852(3)
_cell_measurement_reflns_used 7514
_cell_measurement_temperature 173.1500
_cell_measurement_theta_max 27.4840
_cell_measurement_theta_min 1.8417
_cell_volume 2359.28(8)
_computing_molecular_graphics 'Olex2 (Dolomanov et al., 2009)'
_computing_publication_material 'Olex2 (Dolomanov et al., 2009)'
_computing_structure_refinement 'ShelXL (Sheldrick, 2015)'
_computing_structure_solution 'olex2.solve (Bourhis et al., 2015)'
_diffrn_ambient_temperature 173.1500
_diffrn_measured_fraction_theta_full 0.998
_diffrn_measured_fraction_theta_max 0.888
_diffrn_measurement_device_type Saturn724+
_diffrn_radiation_type MoK\a
_diffrn_radiation_wavelength 0.71073
_diffrn_reflns_av_R_equivalents 0.0315
_diffrn_reflns_av_unetI/netI 0.0466
_diffrn_reflns_Laue_measured_fraction_full 0.998
_diffrn_reflns_Laue_measured_fraction_max 0.888
_diffrn_reflns_limit_h_max 14
_diffrn_reflns_limit_h_min -14
_diffrn_reflns_limit_k_max 17
_diffrn_reflns_limit_k_min -17
_diffrn_reflns_limit_l_max 31
_diffrn_reflns_limit_l_min -31
_diffrn_reflns_number 30950
_diffrn_reflns_point_group_measured_fraction_full 0.998
_diffrn_reflns_point_group_measured_fraction_max 0.888
_diffrn_reflns_theta_full 25.242
_diffrn_reflns_theta_max 31.499
_diffrn_reflns_theta_min 1.841
_exptl_absorpt_coefficient_mu 0.487
_exptl_crystal_colour blue
_exptl_crystal_density_diffrn 1.307
_exptl_crystal_description rod
_exptl_crystal_F_000 964
_exptl_crystal_size_max 0.283
_exptl_crystal_size_mid 0.099
_exptl_crystal_size_min 0.072
_refine_diff_density_max 0.870
_refine_diff_density_min -0.383
_refine_diff_density_rms 0.058
_refine_ls_extinction_method none
_refine_ls_goodness_of_fit_ref 1.043
_refine_ls_hydrogen_treatment constr
_refine_ls_matrix_type full
_refine_ls_number_parameters 575
_refine_ls_number_reflns 13946
_refine_ls_number_restraints 0
_refine_ls_restrained_S_all 1.043
_refine_ls_R_factor_all 0.0744
_refine_ls_R_factor_gt 0.0522
_refine_ls_shift/su_max 0.001
_refine_ls_shift/su_mean 0.000
_refine_ls_structure_factor_coef Fsqd
_refine_ls_weighting_details 'w=1/[\s^2^(Fo^2^)+(0.0527P)^2^+0.8998P] where P=(Fo^2^+2Fc^2^)/3'
_refine_ls_weighting_scheme calc
_refine_ls_wR_factor_gt 0.1204
_refine_ls_wR_factor_ref 0.1340
_reflns_Friedel_coverage 0.000
_reflns_number_gt 10260
_reflns_number_total 13946
_reflns_threshold_expression 'I > 2\s(I)'
_cod_data_source_file d0dt01344g2.cif
_cod_data_source_block mx7486
_cod_depositor_comments 'Adding full bibliography for 7704293--7704294.cif.'
_cod_original_cell_volume 2359.28(7)
_cod_database_code 7704293
_shelx_shelxl_version_number 2017/1
_shelx_space_group_comment
;
The symmetry employed for this shelxl refinement is uniquely defined
by the following loop, which should always be used as a source of
symmetry information in preference to the above space-group names.
They are only intended as comments.
;
_olex2_refinement_description
;
1. Fixed Uiso
 At 1.2 times of:
  All C(H) groups
 At 1.5 times of:
  All C(H,H,H) groups
2.a Ternary CH refined with riding coordinates:
 C16(H16), C29(H29)
2.b Aromatic/amide H refined with riding coordinates:
 C14(H14), C12(H12), C4(H4), C5(H5), C6(H6), C28(H28), C37(H37), C22(H22),
 C31(H31), C49(H49), C27(H27), C35(H35), C50(H50), C38(H38), C32(H32), C41(H41),
  C24(H24), C21(H21), C18(H18), C48(H48), C19(H19), C25(H25), C40(H40), C34(H34)
2.c Idealised Me refined as rotating group:
 C9(H9A,H9B,H9C), C1(H1A,H1B,H1C), C53(H53A,H53B,H53C), C52(H52A,H52B,H52C),
 C43(H43A,H43B,H43C), C45(H45A,H45B,H45C), C44(H44A,H44B,H44C)
;
_olex2_submission_special_instructions 'No special instructions were received'

loop_
_space_group_symop_operation_xyz
'x, y, z'
'-x, -y, -z'

loop_
_atom_site_label
_atom_site_type_symbol
_atom_site_fract_x
_atom_site_fract_y
_atom_site_fract_z
_atom_site_U_iso_or_equiv
_atom_site_adp_type
_atom_site_occupancy
_atom_site_site_symmetry_order
_atom_site_calc_flag
_atom_site_refinement_flags_posn
_atom_site_refinement_flags_adp
_atom_site_refinement_flags_occupancy
_atom_site_disorder_assembly
_atom_site_disorder_group
Fe1 Fe 0.74277(3) 0.46050(3) 0.35108(2) 0.02920(8) Uani 1 1 d . . . . .
Cl1 Cl 0.77367(6) 0.33639(5) 0.41536(2) 0.03984(12) Uani 1 1 d . . . . .
Cl2 Cl 0.51756(5) 0.44763(6) 0.31929(3) 0.04676(14) Uani 1 1 d . . . . .
N2 N 0.95743(15) 0.51903(14) 0.35182(7) 0.0283(3) Uani 1 1 d . . . . .
N1 N 0.78206(15) 0.35191(14) 0.25830(7) 0.0274(3) Uani 1 1 d . . . . .
N3 N 0.82169(16) 0.64374(15) 0.42090(7) 0.0302(3) Uani 1 1 d . . . . .
F1 F 0.38924(17) 0.73561(15) 0.08445(10) 0.0835(6) Uani 1 1 d . . . . .
F2 F 1.17864(17) 0.46313(18) 0.03626(9) 0.0774(5) Uani 1 1 d . . . . .
F4 F 1.03617(18) -0.13363(17) 0.19774(11) 0.0848(6) Uani 1 1 d . . . . .
F3 F 0.16593(18) -0.1470(2) 0.35167(10) 0.0891(6) Uani 1 1 d . . . . .
C15 C 0.58631(19) 0.16115(17) 0.20824(9) 0.0296(4) Uani 1 1 d . . . . .
C13 C 0.42090(19) 0.14766(18) 0.11619(9) 0.0315(4) Uani 1 1 d . . . . .
C10 C 0.66709(18) 0.27695(17) 0.20702(8) 0.0280(4) Uani 1 1 d . . . . .
C8 C 0.9557(2) 0.68681(18) 0.43933(9) 0.0304(4) Uani 1 1 d . . . . .
C7 C 1.03708(19) 0.61342(17) 0.40206(9) 0.0289(4) Uani 1 1 d . . . . .
C2 C 0.91073(19) 0.35569(17) 0.25469(9) 0.0280(4) Uani 1 1 d . . . . .
C14 C 0.4650(2) 0.09814(18) 0.16237(9) 0.0319(4) Uani 1 1 d . . . . .
H14 H 0.411885 0.020368 0.162700 0.038 Uiso 1 1 calc R . . . .
C12 C 0.5035(2) 0.26384(18) 0.11685(9) 0.0329(4) Uani 1 1 d . . . . .
H12 H 0.476373 0.298353 0.086090 0.039 Uiso 1 1 calc R . . . .
C4 C 1.16007(19) 0.47213(19) 0.31733(10) 0.0329(4) Uani 1 1 d . . . . .
H4 H 1.200370 0.424702 0.287742 0.040 Uiso 1 1 calc R . . . .
C3 C 1.01518(19) 0.44970(17) 0.30940(9) 0.0285(4) Uani 1 1 d . . . . .
C46 C 0.7295(2) 0.71246(18) 0.44637(10) 0.0342(4) Uani 1 1 d . . . . .
C23 C 0.8364(2) 0.45632(19) 0.12852(10) 0.0354(4) Uani 1 1 d . . . . .
C11 C 0.62488(19) 0.33027(18) 0.16173(9) 0.0302(4) Uani 1 1 d . . . . .
C16 C 0.7115(2) 0.45912(18) 0.16296(9) 0.0328(4) Uani 1 1 d . . . . .
H16 H 0.750123 0.504913 0.208426 0.039 Uiso 1 1 calc R . . . .
C5 C 1.2430(2) 0.56720(19) 0.37058(10) 0.0366(4) Uani 1 1 d . . . . .
H5 H 1.339755 0.582442 0.377513 0.044 Uiso 1 1 calc R . . . .
C6 C 1.1821(2) 0.63893(19) 0.41314(10) 0.0339(4) Uani 1 1 d . . . . .
H6 H 1.236967 0.703166 0.448586 0.041 Uiso 1 1 calc R . . . .
C29 C 0.6309(2) 0.10816(18) 0.26038(9) 0.0330(4) Uani 1 1 d . . . . .
H29 H 0.679720 0.179651 0.297885 0.040 Uiso 1 1 calc R . . . .
C17 C 0.6234(2) 0.53110(18) 0.13903(10) 0.0363(4) Uani 1 1 d . . . . .
C30 C 0.5055(2) 0.0338(2) 0.28293(9) 0.0371(4) Uani 1 1 d . . . . .
C28 C 0.8320(2) 0.3608(2) 0.07482(10) 0.0423(5) Uani 1 1 d . . . . .
H28 H 0.750617 0.294099 0.059360 0.051 Uiso 1 1 calc R . . . .
C42 C 0.2838(2) 0.0805(2) 0.06770(10) 0.0387(5) Uani 1 1 d . . . . .
C9 C 1.0316(2) 0.8046(2) 0.49144(10) 0.0406(5) Uani 1 1 d . . . . .
H9A H 0.964797 0.842288 0.510004 0.061 Uiso 1 1 calc GR . . . .
H9B H 1.093424 0.859837 0.473419 0.061 Uiso 1 1 calc GR . . . .
H9C H 1.085281 0.787126 0.524323 0.061 Uiso 1 1 calc GR . . . .
C51 C 0.6615(2) 0.6882(2) 0.49675(10) 0.0407(5) Uani 1 1 d . . . . .
C36 C 0.7380(2) 0.04178(19) 0.24157(10) 0.0355(4) Uani 1 1 d . . . . .
C1 C 0.9608(2) 0.27810(19) 0.20089(9) 0.0348(4) Uani 1 1 d . . . . .
H1A H 1.008103 0.229144 0.217486 0.052 Uiso 1 1 calc GR . . . .
H1B H 1.024519 0.330641 0.182198 0.052 Uiso 1 1 calc GR . . . .
H1C H 0.882007 0.224703 0.168473 0.052 Uiso 1 1 calc GR . . . .
C37 C 0.7260(2) -0.0387(2) 0.18081(12) 0.0467(5) Uani 1 1 d . . . . .
H37 H 0.649361 -0.053346 0.149532 0.056 Uiso 1 1 calc R . . . .
C39 C 0.9376(3) -0.0751(3) 0.21260(17) 0.0595(7) Uani 1 1 d . . . . .
C22 C 0.6387(3) 0.5643(2) 0.08333(12) 0.0475(5) Uani 1 1 d . . . . .
H22 H 0.702971 0.541023 0.058195 0.057 Uiso 1 1 calc R . . . .
C31 C 0.4238(2) 0.0962(2) 0.31707(12) 0.0512(6) Uani 1 1 d . . . . .
H31 H 0.445580 0.181094 0.324459 0.061 Uiso 1 1 calc R . . . .
C49 C 0.5383(2) 0.8334(2) 0.48616(14) 0.0560(7) Uani 1 1 d . . . . .
H49 H 0.474404 0.874877 0.499947 0.067 Uiso 1 1 calc R . . . .
C20 C 0.4661(3) 0.6664(2) 0.10196(15) 0.0568(7) Uani 1 1 d . . . . .
C27 C 0.9478(3) 0.3624(2) 0.04322(12) 0.0501(6) Uani 1 1 d . . . . .
H27 H 0.945036 0.297476 0.007291 0.060 Uiso 1 1 calc R . . . .
C35 C 0.4728(3) -0.0912(2) 0.27369(14) 0.0577(7) Uani 1 1 d . . . . .
H35 H 0.527556 -0.135281 0.251870 0.069 Uiso 1 1 calc R . . . .
C26 C 1.0651(3) 0.4623(3) 0.06670(14) 0.0552(7) Uani 1 1 d . . . . .
C50 C 0.5633(2) 0.7497(2) 0.51504(13) 0.0530(6) Uani 1 1 d . . . . .
H50 H 0.513817 0.733386 0.547569 0.064 Uiso 1 1 calc R . . . .
C38 C 0.8264(3) -0.0983(2) 0.16554(15) 0.0571(7) Uani 1 1 d . . . . .
H38 H 0.818169 -0.152323 0.124558 0.069 Uiso 1 1 calc R . . . .
C47 C 0.7025(2) 0.7944(2) 0.41526(12) 0.0477(5) Uani 1 1 d . . . . .
C32 C 0.3104(3) 0.0361(3) 0.34061(12) 0.0594(7) Uani 1 1 d . . . . .
H32 H 0.256585 0.079535 0.363734 0.071 Uiso 1 1 calc R . . . .
C41 C 0.8537(2) 0.0626(2) 0.28738(12) 0.0510(6) Uani 1 1 d . . . . .
H41 H 0.863472 0.116438 0.328556 0.061 Uiso 1 1 calc R . . . .
C24 C 0.9578(2) 0.5567(2) 0.14987(13) 0.0482(5) Uani 1 1 d . . . . .
H24 H 0.961883 0.622155 0.185819 0.058 Uiso 1 1 calc R . . . .
C21 C 0.5580(3) 0.6329(2) 0.06444(14) 0.0586(7) Uani 1 1 d . . . . .
H21 H 0.567411 0.654956 0.026745 0.070 Uiso 1 1 calc R . . . .
C33 C 0.2795(3) -0.0875(3) 0.32921(13) 0.0598(7) Uani 1 1 d . . . . .
C18 C 0.5264(3) 0.5659(2) 0.17513(13) 0.0526(6) Uani 1 1 d . . . . .
H18 H 0.514660 0.543412 0.212600 0.063 Uiso 1 1 calc R . . . .
C48 C 0.6071(3) 0.8558(2) 0.43711(14) 0.0582(7) Uani 1 1 d . . . . .
H48 H 0.589985 0.913219 0.417948 0.070 Uiso 1 1 calc R . . . .
C19 C 0.4463(3) 0.6334(3) 0.15667(15) 0.0627(7) Uani 1 1 d . . . . .
H19 H 0.380568 0.655902 0.181009 0.075 Uiso 1 1 calc R . . . .
C53 C 0.6938(3) 0.6003(3) 0.53028(13) 0.0639(7) Uani 1 1 d . . . . .
H53A H 0.671313 0.519572 0.499701 0.096 Uiso 1 1 calc GR . . . .
H53B H 0.638846 0.596616 0.564159 0.096 Uiso 1 1 calc GR . . . .
H53C H 0.791711 0.628695 0.548373 0.096 Uiso 1 1 calc GR . . . .
C25 C 1.0732(3) 0.5609(3) 0.11833(15) 0.0604(7) Uani 1 1 d . . . . .
H25 H 1.153536 0.628952 0.132054 0.072 Uiso 1 1 calc R . . . .
C40 C 0.9544(3) 0.0046(3) 0.27275(16) 0.0654(8) Uani 1 1 d . . . . .
H40 H 1.032222 0.019746 0.303449 0.079 Uiso 1 1 calc R . . . .
C34 C 0.3568(3) -0.1526(3) 0.29710(17) 0.0745(9) Uani 1 1 d . . . . .
H34 H 0.333917 -0.237341 0.290448 0.089 Uiso 1 1 calc R . . . .
C52 C 0.7729(4) 0.8133(3) 0.35880(17) 0.0834(11) Uani 1 1 d . . . . .
H52A H 0.872016 0.851239 0.373215 0.125 Uiso 1 1 calc GR . . . .
H52B H 0.735256 0.865731 0.340377 0.125 Uiso 1 1 calc GR . . . .
H52C H 0.756193 0.734851 0.326805 0.125 Uiso 1 1 calc GR . . . .
C43 C 0.1981(4) 0.1658(4) 0.0681(2) 0.1261(19) Uani 1 1 d . . . . .
H43A H 0.166777 0.185651 0.108942 0.189 Uiso 1 1 calc GR . . . .
H43B H 0.118323 0.126610 0.034120 0.189 Uiso 1 1 calc GR . . . .
H43C H 0.254137 0.240226 0.061362 0.189 Uiso 1 1 calc GR . . . .
C45 C 0.1987(4) -0.0322(4) 0.0817(2) 0.143(2) Uani 1 1 d . . . . .
H45A H 0.247923 -0.092712 0.074879 0.215 Uiso 1 1 calc GR . . . .
H45B H 0.109806 -0.065682 0.053342 0.215 Uiso 1 1 calc GR . . . .
H45C H 0.183858 -0.010688 0.125702 0.215 Uiso 1 1 calc GR . . . .
C44 C 0.3175(4) 0.0404(5) 0.00062(16) 0.1231(18) Uani 1 1 d . . . . .
H44A H 0.377056 0.110471 -0.008649 0.185 Uiso 1 1 calc GR . . . .
H44B H 0.232114 0.006245 -0.030200 0.185 Uiso 1 1 calc GR . . . .
H44C H 0.364828 -0.020907 -0.002003 0.185 Uiso 1 1 calc GR . . . .

loop_
_atom_site_aniso_label
_atom_site_aniso_U_11
_atom_site_aniso_U_22
_atom_site_aniso_U_33
_atom_site_aniso_U_23
_atom_site_aniso_U_13
_atom_site_aniso_U_12
Fe1 0.02130(13) 0.03961(16) 0.02817(14) 0.01070(11) 0.00604(10) 0.01066(11)
Cl1 0.0439(3) 0.0465(3) 0.0329(2) 0.0174(2) 0.0072(2) 0.0143(2)
Cl2 0.0263(2) 0.0700(4) 0.0452(3) 0.0113(3) 0.0061(2) 0.0226(2)
N2 0.0230(7) 0.0360(8) 0.0281(7) 0.0111(6) 0.0055(6) 0.0107(6)
N1 0.0228(7) 0.0341(8) 0.0264(7) 0.0110(6) 0.0051(6) 0.0085(6)
N3 0.0294(8) 0.0377(8) 0.0310(8) 0.0151(7) 0.0107(6) 0.0160(7)
F1 0.0609(10) 0.0625(10) 0.1330(16) 0.0442(11) -0.0171(10) 0.0238(8)
F2 0.0518(9) 0.1138(14) 0.0882(12) 0.0526(11) 0.0393(9) 0.0303(9)
F4 0.0564(10) 0.0820(12) 0.1439(18) 0.0531(12) 0.0321(11) 0.0427(9)
F3 0.0595(10) 0.1306(16) 0.1065(14) 0.0844(13) 0.0397(10) 0.0210(11)
C15 0.0271(9) 0.0356(10) 0.0272(9) 0.0110(7) 0.0039(7) 0.0102(8)
C13 0.0262(9) 0.0367(10) 0.0299(9) 0.0107(8) 0.0010(7) 0.0074(8)
C10 0.0225(8) 0.0370(10) 0.0256(8) 0.0094(7) 0.0054(7) 0.0103(7)
C8 0.0318(9) 0.0361(10) 0.0279(9) 0.0139(7) 0.0061(7) 0.0134(8)
C7 0.0261(9) 0.0341(9) 0.0289(9) 0.0126(7) 0.0037(7) 0.0104(7)
C2 0.0259(8) 0.0323(9) 0.0287(9) 0.0125(7) 0.0071(7) 0.0095(7)
C14 0.0273(9) 0.0329(9) 0.0344(10) 0.0133(8) 0.0031(8) 0.0049(8)
C12 0.0323(10) 0.0396(10) 0.0289(9) 0.0159(8) 0.0021(8) 0.0096(8)
C4 0.0246(9) 0.0413(11) 0.0372(10) 0.0134(8) 0.0087(8) 0.0146(8)
C3 0.0264(9) 0.0348(9) 0.0292(9) 0.0136(7) 0.0076(7) 0.0125(7)
C46 0.0296(9) 0.0364(10) 0.0375(10) 0.0087(8) 0.0080(8) 0.0132(8)
C23 0.0325(10) 0.0382(10) 0.0399(11) 0.0204(9) 0.0068(8) 0.0092(8)
C11 0.0260(9) 0.0355(10) 0.0293(9) 0.0121(7) 0.0048(7) 0.0076(8)
C16 0.0308(9) 0.0334(10) 0.0312(9) 0.0109(8) 0.0009(8) 0.0054(8)
C5 0.0214(9) 0.0454(11) 0.0446(11) 0.0156(9) 0.0050(8) 0.0111(8)
C6 0.0252(9) 0.0382(10) 0.0358(10) 0.0108(8) 0.0008(8) 0.0075(8)
C29 0.0305(9) 0.0365(10) 0.0306(9) 0.0138(8) 0.0008(8) 0.0057(8)
C17 0.0320(10) 0.0323(10) 0.0406(11) 0.0122(8) -0.0019(8) 0.0046(8)
C30 0.0322(10) 0.0502(12) 0.0295(9) 0.0185(9) 0.0011(8) 0.0084(9)
C28 0.0402(11) 0.0454(12) 0.0408(11) 0.0171(10) 0.0080(9) 0.0080(10)
C42 0.0300(10) 0.0411(11) 0.0397(11) 0.0135(9) -0.0063(8) 0.0049(8)
C9 0.0391(11) 0.0424(11) 0.0381(11) 0.0053(9) 0.0034(9) 0.0163(9)
C51 0.0406(11) 0.0403(11) 0.0395(11) 0.0068(9) 0.0159(9) 0.0123(9)
C36 0.0288(9) 0.0376(10) 0.0435(11) 0.0225(9) 0.0029(8) 0.0064(8)
C1 0.0306(10) 0.0418(11) 0.0349(10) 0.0114(8) 0.0110(8) 0.0142(8)
C37 0.0344(11) 0.0431(12) 0.0577(14) 0.0106(10) 0.0012(10) 0.0105(10)
C39 0.0392(13) 0.0549(15) 0.104(2) 0.0445(16) 0.0219(14) 0.0233(12)
C22 0.0506(13) 0.0472(13) 0.0505(13) 0.0247(11) 0.0066(11) 0.0148(11)
C31 0.0374(12) 0.0560(14) 0.0493(13) 0.0085(11) 0.0069(10) 0.0044(11)
C49 0.0328(11) 0.0490(14) 0.0742(17) -0.0063(12) 0.0052(11) 0.0186(10)
C20 0.0406(13) 0.0414(13) 0.0859(19) 0.0240(13) -0.0120(13) 0.0104(10)
C27 0.0529(14) 0.0599(15) 0.0469(13) 0.0225(11) 0.0180(11) 0.0232(12)
C35 0.0549(15) 0.0595(15) 0.0799(19) 0.0454(14) 0.0302(14) 0.0217(12)
C26 0.0398(13) 0.0789(18) 0.0650(16) 0.0434(15) 0.0239(12) 0.0213(13)
C50 0.0383(12) 0.0511(14) 0.0561(14) -0.0038(11) 0.0202(11) 0.0080(11)
C38 0.0475(14) 0.0436(13) 0.0781(18) 0.0129(12) 0.0157(13) 0.0142(11)
C47 0.0444(12) 0.0522(13) 0.0606(15) 0.0268(12) 0.0147(11) 0.0258(11)
C32 0.0390(13) 0.084(2) 0.0464(14) 0.0142(13) 0.0095(11) 0.0101(13)
C41 0.0407(12) 0.0685(16) 0.0506(13) 0.0283(12) -0.0001(10) 0.0198(12)
C24 0.0343(11) 0.0442(12) 0.0628(15) 0.0175(11) 0.0081(10) 0.0053(10)
C21 0.0591(16) 0.0533(15) 0.0672(17) 0.0372(13) -0.0063(13) 0.0096(13)
C33 0.0413(13) 0.094(2) 0.0584(15) 0.0505(16) 0.0175(12) 0.0133(14)
C18 0.0473(13) 0.0665(16) 0.0547(14) 0.0257(12) 0.0104(11) 0.0265(12)
C48 0.0488(14) 0.0541(15) 0.0787(18) 0.0187(13) 0.0037(13) 0.0299(12)
C19 0.0486(15) 0.0705(18) 0.0776(19) 0.0244(15) 0.0076(13) 0.0311(14)
C53 0.088(2) 0.0709(18) 0.0539(15) 0.0334(14) 0.0405(15) 0.0352(16)
C25 0.0355(12) 0.0615(16) 0.084(2) 0.0287(15) 0.0150(13) 0.0060(12)
C40 0.0453(14) 0.089(2) 0.079(2) 0.0435(18) 0.0025(14) 0.0308(15)
C34 0.0660(18) 0.0731(19) 0.114(3) 0.068(2) 0.0379(18) 0.0223(16)
C52 0.097(2) 0.113(3) 0.101(2) 0.084(2) 0.050(2) 0.069(2)
C43 0.061(2) 0.084(2) 0.191(5) -0.012(3) -0.062(3) 0.0316(19)
C45 0.077(2) 0.139(4) 0.175(4) 0.111(3) -0.082(3) -0.061(2)
C44 0.067(2) 0.182(4) 0.055(2) -0.020(2) -0.0116(17) -0.006(3)

loop_
_atom_type_symbol
_atom_type_description
_atom_type_scat_dispersion_real
_atom_type_scat_dispersion_imag
_atom_type_scat_source
C C 0.0033 0.0016 'International Tables Vol C Tables 4.2.6.8 and 6.1.1.4'
H H 0.0000 0.0000 'International Tables Vol C Tables 4.2.6.8 and 6.1.1.4'
Cl Cl 0.1484 0.1585 'International Tables Vol C Tables 4.2.6.8 and 6.1.1.4'
F F 0.0171 0.0103 'International Tables Vol C Tables 4.2.6.8 and 6.1.1.4'
Fe Fe 0.3463 0.8444 'International Tables Vol C Tables 4.2.6.8 and 6.1.1.4'
N N 0.0061 0.0033 'International Tables Vol C Tables 4.2.6.8 and 6.1.1.4'

loop_
_geom_angle_atom_site_label_1
_geom_angle_atom_site_label_2
_geom_angle_atom_site_label_3
_geom_angle
_geom_angle_site_symmetry_1
_geom_angle_site_symmetry_3
_geom_angle_publ_flag
Cl2 Fe1 Cl1 115.42(2) . . ?
N2 Fe1 Cl1 90.26(4) . . ?
N2 Fe1 Cl2 154.17(5) . . ?
N2 Fe1 N1 72.99(6) . . ?
N2 Fe1 N3 73.89(6) . . ?
N1 Fe1 Cl1 99.71(4) . . ?
N1 Fe1 Cl2 98.49(4) . . ?
N3 Fe1 Cl1 101.34(4) . . ?
N3 Fe1 Cl2 102.02(4) . . ?
N3 Fe1 N1 140.51(6) . . ?
C7 N2 Fe1 118.03(12) . . ?
C7 N2 C3 121.24(16) . . ?
C3 N2 Fe1 119.64(12) . . ?
C10 N1 Fe1 120.44(11) . . ?
C2 N1 Fe1 116.39(12) . . ?
C2 N1 C10 123.09(16) . . ?
C8 N3 Fe1 116.35(13) . . ?
C8 N3 C46 121.60(17) . . ?
C46 N3 Fe1 122.04(12) . . ?
C10 C15 C29 119.34(16) . . ?
C14 C15 C10 118.81(16) . . ?
C14 C15 C29 121.83(17) . . ?
C14 C13 C12 117.32(17) . . ?
C14 C13 C42 122.04(17) . . ?
C12 C13 C42 120.59(16) . . ?
C15 C10 N1 120.50(15) . . ?
C15 C10 C11 120.49(16) . . ?
C11 C10 N1 118.27(16) . . ?
N3 C8 C7 114.87(17) . . ?
N3 C8 C9 125.54(18) . . ?
C7 C8 C9 119.51(17) . . ?
N2 C7 C8 113.23(16) . . ?
N2 C7 C6 120.69(17) . . ?
C6 C7 C8 125.99(17) . . ?
N1 C2 C3 114.62(16) . . ?
N1 C2 C1 126.14(17) . . ?
C3 C2 C1 119.22(16) . . ?
C13 C14 C15 122.22(17) . . ?
C11 C12 C13 122.51(17) . . ?
C5 C4 C3 118.39(18) . . ?
N2 C3 C2 113.19(15) . . ?
N2 C3 C4 120.68(17) . . ?
C4 C3 C2 126.08(17) . . ?
C51 C46 N3 120.15(18) . . ?
C47 C46 N3 117.54(18) . . ?
C47 C46 C51 122.1(2) . . ?
C28 C23 C16 122.55(18) . . ?
C28 C23 C24 118.5(2) . . ?
C24 C23 C16 118.8(2) . . ?
C10 C11 C16 119.65(16) . . ?
C12 C11 C10 118.62(17) . . ?
C12 C11 C16 121.73(16) . . ?
C23 C16 C11 112.03(16) . . ?
C23 C16 C17 112.21(16) . . ?
C11 C16 C17 113.11(16) . . ?
C6 C5 C4 120.15(17) . . ?
C5 C6 C7 118.79(18) . . ?
C15 C29 C30 112.30(15) . . ?
C36 C29 C15 112.02(16) . . ?
C36 C29 C30 114.49(17) . . ?
C22 C17 C16 122.6(2) . . ?
C22 C17 C18 118.7(2) . . ?
C18 C17 C16 118.77(19) . . ?
C31 C30 C29 118.2(2) . . ?
C35 C30 C29 123.7(2) . . ?
C35 C30 C31 118.0(2) . . ?
C23 C28 C27 121.2(2) . . ?
C43 C42 C13 110.0(2) . . ?
C43 C42 C45 109.3(3) . . ?
C43 C42 C44 107.9(3) . . ?
C45 C42 C13 112.45(19) . . ?
C45 C42 C44 107.7(3) . . ?
C44 C42 C13 109.4(2) . . ?
C46 C51 C50 117.2(2) . . ?
C46 C51 C53 121.1(2) . . ?
C50 C51 C53 121.7(2) . . ?
C37 C36 C29 123.00(18) . . ?
C37 C36 C41 118.3(2) . . ?
C41 C36 C29 118.7(2) . . ?
C36 C37 C38 121.2(2) . . ?
F4 C39 C38 118.1(3) . . ?
C40 C39 F4 119.2(3) . . ?
C40 C39 C38 122.7(2) . . ?
C17 C22 C21 120.3(3) . . ?
C30 C31 C32 121.8(3) . . ?
C48 C49 C50 120.0(2) . . ?
C21 C20 F1 119.0(3) . . ?
C21 C20 C19 122.6(2) . . ?
C19 C20 F1 118.5(3) . . ?
C26 C27 C28 118.0(2) . . ?
C30 C35 C34 120.3(3) . . ?
F2 C26 C27 117.9(3) . . ?
C25 C26 F2 118.9(2) . . ?
C25 C26 C27 123.2(2) . . ?
C49 C50 C51 121.5(2) . . ?
C39 C38 C37 118.0(3) . . ?
C46 C47 C48 118.0(2) . . ?
C46 C47 C52 120.4(2) . . ?
C48 C47 C52 121.6(2) . . ?
C33 C32 C31 118.5(3) . . ?
C40 C41 C36 121.0(3) . . ?
C23 C24 C25 121.1(2) . . ?
C20 C21 C22 118.8(2) . . ?
C32 C33 F3 118.3(3) . . ?
C34 C33 F3 119.5(3) . . ?
C34 C33 C32 122.2(2) . . ?
C17 C18 C19 121.3(2) . . ?
C49 C48 C47 121.2(2) . . ?
C20 C19 C18 118.4(3) . . ?
C26 C25 C24 118.0(2) . . ?
C39 C40 C41 118.8(2) . . ?
C33 C34 C35 119.2(3) . . ?

loop_
_geom_bond_atom_site_label_1
_geom_bond_atom_site_label_2
_geom_bond_distance
_geom_bond_site_symmetry_2
_geom_bond_publ_flag
Fe1 Cl1 2.3394(6) . ?
Fe1 Cl2 2.2616(5) . ?
Fe1 N2 2.0740(15) . ?
Fe1 N1 2.2141(15) . ?
Fe1 N3 2.1745(17) . ?
N2 C7 1.341(2) . ?
N2 C3 1.342(2) . ?
N1 C10 1.438(2) . ?
N1 C2 1.290(2) . ?
N3 C8 1.289(2) . ?
N3 C46 1.440(2) . ?
F1 C20 1.367(3) . ?
F2 C26 1.364(3) . ?
F4 C39 1.366(3) . ?
F3 C33 1.368(3) . ?
C15 C10 1.395(3) . ?
C15 C14 1.395(3) . ?
C15 C29 1.526(2) . ?
C13 C14 1.390(3) . ?
C13 C12 1.392(3) . ?
C13 C42 1.536(3) . ?
C10 C11 1.399(2) . ?
C8 C7 1.481(3) . ?
C8 C9 1.497(3) . ?
C7 C6 1.390(3) . ?
C2 C3 1.485(3) . ?
C2 C1 1.496(3) . ?
C12 C11 1.390(3) . ?
C4 C3 1.393(2) . ?
C4 C5 1.391(3) . ?
C46 C51 1.392(3) . ?
C46 C47 1.389(3) . ?
C23 C16 1.516(3) . ?
C23 C28 1.378(3) . ?
C23 C24 1.391(3) . ?
C11 C16 1.525(3) . ?
C16 C17 1.531(3) . ?
C5 C6 1.380(3) . ?
C29 C30 1.526(3) . ?
C29 C36 1.515(3) . ?
C17 C22 1.379(3) . ?
C17 C18 1.381(3) . ?
C30 C31 1.380(3) . ?
C30 C35 1.374(3) . ?
C28 C27 1.397(3) . ?
C42 C43 1.490(4) . ?
C42 C45 1.494(4) . ?
C42 C44 1.507(4) . ?
C51 C50 1.398(3) . ?
C51 C53 1.504(3) . ?
C36 C37 1.381(3) . ?
C36 C41 1.389(3) . ?
C37 C38 1.392(3) . ?
C39 C38 1.367(4) . ?
C39 C40 1.359(4) . ?
C22 C21 1.400(3) . ?
C31 C32 1.384(3) . ?
C49 C50 1.369(4) . ?
C49 C48 1.365(4) . ?
C20 C21 1.351(4) . ?
C20 C19 1.362(4) . ?
C27 C26 1.364(4) . ?
C35 C34 1.406(3) . ?
C26 C25 1.364(4) . ?
C47 C48 1.391(3) . ?
C47 C52 1.505(4) . ?
C32 C33 1.353(4) . ?
C41 C40 1.379(4) . ?
C24 C25 1.391(3) . ?
C33 C34 1.344(4) . ?
C18 C19 1.381(3) . ?
